data_4132298
loop_
_publ_author_name
'Hashim, Mohamed I.'
'Le, Ha T. M.'
'Chen, Teng-Hao'
'Chen, Yu-Sheng'
'Daugulis, Olafs'
'Hsu, Chia-Wei'
'Jacobson, Allan J.'
'Kaveevivitchai, Watchareeya'
'Liang, Xiao'
'Makarenko, Tatyana'
'Miljani\'c, Ognjen \<S'
'Popovs, Ilja'
'Tran, Hung Vu'
'Wang, Xiqu'
'Wu, Chia-Hua'
'Wu, Judy I.'

_publ_section_title
;
 Dissecting Porosity in Molecular Crystals: Influence of Geometry,
 Hydrogen Bonding, and [\p&#x00B7;&#x00B7;&#x00B7;\p] Stacking on the
 Solid-State Packing of Fluorinated Aromatics.
;
_journal_issue 18
_journal_name_full 'Journal of the American Chemical Society'
_journal_page_first 6014
_journal_page_last 6026
_journal_paper_doi 10.1021/jacs.8b02869
_journal_volume 140
_journal_year 2018
_chemical_formula_sum 'C51 H12 F24 N6'
_chemical_formula_weight 1164.67
_space_group_crystal_system orthorhombic
_space_group_IT_number 66
_space_group_name_Hall '-C 2 2c'
_space_group_name_H-M_alt 'C c c m'
_atom_sites_solution_hydrogens geom
_audit_creation_method SHELXL-2014/7
_cell_angle_alpha 90
_cell_angle_beta 90
_cell_angle_gamma 90
_cell_formula_units_Z 32
_cell_length_a 15.3843(10)
_cell_length_b 93.285(7)
_cell_length_c 53.370(4)
_cell_measurement_reflns_used 4721
_cell_measurement_temperature 100(2)
_cell_measurement_theta_max 43.96
_cell_measurement_theta_min 3.29
_cell_volume 76593(10)
_computing_cell_refinement 'Bruker SAINT'
_computing_data_collection 'Bruker APEX2'
_computing_data_reduction 'Bruker SAINT'
_computing_structure_refinement 'SHELXL-2014/7 (Sheldrick, 2014)'
_computing_structure_solution 'SHELXS-97 (Sheldrick 2008)'
_diffrn_ambient_temperature 100(2)
_diffrn_measured_fraction_theta_full 0.989
_diffrn_measured_fraction_theta_max 0.989
_diffrn_measurement_device_type 'Bruker APEX-II CCD'
_diffrn_measurement_method '\f and \w scans'
_diffrn_radiation_type CuK\a
_diffrn_radiation_wavelength 1.54178
_diffrn_reflns_av_R_equivalents 0.1896
_diffrn_reflns_av_unetI/netI 0.1346
_diffrn_reflns_Laue_measured_fraction_full 0.989
_diffrn_reflns_Laue_measured_fraction_max 0.989
_diffrn_reflns_limit_h_max 15
_diffrn_reflns_limit_h_min -14
_diffrn_reflns_limit_k_max 91
_diffrn_reflns_limit_k_min -93
_diffrn_reflns_limit_l_max 53
_diffrn_reflns_limit_l_min -53
_diffrn_reflns_number 101140
_diffrn_reflns_point_group_measured_fraction_full 0.989
_diffrn_reflns_point_group_measured_fraction_max 0.989
_diffrn_reflns_theta_full 50.557
_diffrn_reflns_theta_max 50.557
_diffrn_reflns_theta_min 0.947
_exptl_absorpt_coefficient_mu 0.735
_exptl_absorpt_correction_T_max 0.8634
_exptl_absorpt_correction_T_min 0.6562
_exptl_absorpt_correction_type empirical
_exptl_absorpt_process_details SADABS
_exptl_crystal_colour colorless
_exptl_crystal_density_diffrn 0.808
_exptl_crystal_description prism
_exptl_crystal_F_000 18432
_exptl_crystal_size_max 0.21
_exptl_crystal_size_mid 0.10
_exptl_crystal_size_min 0.09
_refine_diff_density_max 0.709
_refine_diff_density_min -0.617
_refine_diff_density_rms 0.099
_refine_ls_extinction_method none
_refine_ls_goodness_of_fit_ref 1.087
_refine_ls_hydrogen_treatment constr
_refine_ls_matrix_type full
_refine_ls_number_parameters 1624
_refine_ls_number_reflns 20264
_refine_ls_number_restraints 1757
_refine_ls_restrained_S_all 1.050
_refine_ls_R_factor_all 0.1842
_refine_ls_R_factor_gt 0.1248
_refine_ls_shift/su_max 0.000
_refine_ls_shift/su_mean 0.000
_refine_ls_structure_factor_coef Fsqd
_refine_ls_weighting_details 'w=1/[\s^2^(Fo^2^)+(0.2000P)^2^] where P=(Fo^2^+2Fc^2^)/3'
_refine_ls_weighting_scheme calc
_refine_ls_wR_factor_gt 0.3158
_refine_ls_wR_factor_ref 0.3549
_reflns_Friedel_coverage 0.000
_reflns_number_gt 10627
_reflns_number_total 20264
_reflns_threshold_expression 'I > 2\s(I)'
_cod_data_source_file ja8b02869_si_014.cif
_cod_data_source_block 25cif_OM06_sq
_cod_original_cell_volume 76592(9)
_cod_database_code 4132298
_shelx_shelxl_version_number 2014/7
_shelx_space_group_comment
;
The symmetry employed for this shelxl refinement is uniquely defined
by the following loop, which should always be used as a source of
symmetry information in preference to the above space-group names.
They are only intended as comments.
;

loop_
_space_group_symop_operation_xyz
'x, y, z'
'-x, -y, z'
'-x, y, -z+1/2'
'x, -y, -z+1/2'
'x+1/2, y+1/2, z'
'-x+1/2, -y+1/2, z'
'-x+1/2, y+1/2, -z+1/2'
'x+1/2, -y+1/2, -z+1/2'
'-x, -y, -z'
'x, y, -z'
'x, -y, z-1/2'
'-x, y, z-1/2'
'-x+1/2, -y+1/2, -z'
'x+1/2, y+1/2, -z'
'x+1/2, -y+1/2, z-1/2'
'-x+1/2, y+1/2, z-1/2'

loop_
_atom_site_label
_atom_site_type_symbol
_atom_site_fract_x
_atom_site_fract_y
_atom_site_fract_z
_atom_site_U_iso_or_equiv
_atom_site_adp_type
_atom_site_occupancy
_atom_site_site_symmetry_order
_atom_site_calc_flag
_atom_site_refinement_flags_posn
_atom_site_refinement_flags_adp
_atom_site_refinement_flags_occupancy
C12 C 0.8243(7) 0.29631(10) 0.27352(16) 0.062(2) Uani 1 1 d D U .
C11 C 0.8255(6) 0.28140(10) 0.27116(15) 0.052(2) Uani 1 1 d D U .
C10 C 0.8665(6) 0.27437(9) 0.25267(16) 0.057(2) Uani 1 1 d D U .
C7 C 0.8728(5) 0.25857(9) 0.25132(15) 0.052(2) Uani 1 1 d D U .
C6 C 0.8949(6) 0.25008(10) 0.27067(16) 0.052(2) Uani 1 1 d . U .
C5 C 0.9029(6) 0.23590(10) 0.26904(16) 0.054(2) Uani 1 1 d . U .
C4 C 0.8822(5) 0.22807(9) 0.24760(15) 0.049(2) Uani 1 1 d D U .
C2 C 0.8830(6) 0.21214(10) 0.24581(17) 0.060(2) Uani 1 1 d D U .
C1 C 0.8986(6) 0.20257(10) 0.26586(18) 0.062(2) Uani 1 1 d . U .
H1 H 0.9122 0.2050 0.2827 0.074 Uiso 1 1 calc R U .
C3 C 0.8648(7) 0.20322(10) 0.22568(18) 0.067(3) Uani 1 1 d . U .
H3 H 0.8497 0.2066 0.2094 0.080 Uiso 1 1 calc R U .
C14 C 0.9020(6) 0.29753(10) 0.23653(17) 0.055(2) Uani 1 1 d . U .
C15 C 0.9081(6) 0.28322(10) 0.23513(16) 0.053(2) Uani 1 1 d . U .
C17 C 0.8772(6) 0.32820(10) 0.27804(16) 0.055(2) Uani 1 1 d . U .
H17 H 0.8902 0.3231 0.2930 0.066 Uiso 1 1 calc R U .
C19 C 0.8585(6) 0.35010(10) 0.25640(16) 0.057(2) Uani 1 1 d . U .
H19 H 0.8551 0.3603 0.2564 0.068 Uiso 1 1 calc R U .
C20 C 0.8411(5) 0.34286(10) 0.23431(16) 0.051(2) Uani 1 1 d . U .
C21 C 0.8353(6) 0.32810(10) 0.23504(17) 0.060(2) Uani 1 1 d . U .
H21 H 0.8172 0.3230 0.2205 0.072 Uiso 1 1 calc R U .
C22 C 0.8265(6) 0.35059(10) 0.20935(17) 0.060(2) Uani 1 1 d . U .
C23 C 0.7819(7) 0.36311(10) 0.20660(18) 0.065(2) Uani 1 1 d . U .
C24 C 0.7700(7) 0.36963(11) 0.18371(18) 0.069(3) Uani 1 1 d . U .
C25 C 0.8100(6) 0.36458(9) 0.16308(17) 0.055(2) Uani 1 1 d . U .
C26 C 0.8589(6) 0.35222(10) 0.16472(17) 0.056(2) Uani 1 1 d . U .
C27 C 0.8686(7) 0.34525(10) 0.18718(17) 0.061(2) Uani 1 1 d . U .
C28 C 0.8016(5) 0.37228(10) 0.13767(17) 0.052(2) Uani 1 1 d . U .
C29 C 0.8154(6) 0.38642(10) 0.13518(17) 0.060(2) Uani 1 1 d . U .
C31 C 0.7877(6) 0.38605(10) 0.08995(17) 0.059(2) Uani 1 1 d . U .
C32 C 0.7801(7) 0.37151(10) 0.09298(17) 0.063(2) Uani 1 1 d . U .
C33 C 0.7839(6) 0.36494(10) 0.11574(17) 0.058(2) Uani 1 1 d . U .
C34 C 0.7739(6) 0.39369(10) 0.06562(16) 0.054(2) Uani 1 1 d . U .
C35 C 0.7808(7) 0.40841(10) 0.06173(17) 0.069(3) Uani 1 1 d . U .
H35 H 0.7933 0.4155 0.0739 0.083 Uiso 1 1 calc R U .
C36 C 0.7543(8) 0.38761(11) 0.04240(18) 0.086(4) Uani 1 1 d . U .
H36 H 0.7480 0.3776 0.0394 0.103 Uiso 1 1 calc R U .
C37 C 0.8997(6) 0.35139(10) 0.30115(16) 0.055(2) Uani 1 1 d . U .
C38 C 0.9496(6) 0.36373(10) 0.30058(17) 0.063(2) Uani 1 1 d . U .
C39 C 0.9680(6) 0.37123(10) 0.32252(17) 0.057(2) Uani 1 1 d . U .
C40 C 0.9379(6) 0.36772(10) 0.34467(17) 0.056(2) Uani 1 1 d . U .
C41 C 0.8887(7) 0.35525(10) 0.34578(17) 0.065(3) Uani 1 1 d . U .
C42 C 0.8711(6) 0.34767(10) 0.32447(16) 0.054(2) Uani 1 1 d . U .
C43 C 0.9535(6) 0.37660(10) 0.36744(17) 0.055(2) Uani 1 1 d . U .
C44 C 0.9453(6) 0.39118(10) 0.36753(17) 0.058(2) Uani 1 1 d . U .
C45 C 0.9544(6) 0.39909(10) 0.38923(18) 0.062(2) Uani 1 1 d . U .
C46 C 0.9815(6) 0.39286(10) 0.41173(17) 0.055(2) Uani 1 1 d . U .
C47 C 0.9942(6) 0.37850(10) 0.41213(17) 0.058(2) Uani 1 1 d . U .
C48 C 0.9803(7) 0.36990(10) 0.38984(18) 0.065(3) Uani 1 1 d . U .
C49 C 0.9938(7) 0.40185(11) 0.43448(18) 0.067(2) Uani 1 1 d . U .
C50 C 1.0006(8) 0.41695(11) 0.43671(19) 0.090(4) Uani 1 1 d . U .
H50 H 0.9945 0.4237 0.4235 0.108 Uiso 1 1 calc R U .
C51 C 1.0063(7) 0.39697(11) 0.45908(17) 0.070(3) Uani 1 1 d . U .
H51 H 1.0052 0.3872 0.4643 0.084 Uiso 1 1 calc R U .
C52 C 0.3489(7) 0.36034(12) 0.21202(18) 0.072(3) Uani 1 1 d . U .
H52 H 0.3366 0.3701 0.2157 0.086 Uiso 1 1 calc R U .
C53 C 0.3499(6) 0.35379(11) 0.18859(18) 0.068(2) Uani 1 1 d . U .
C54 C 0.3675(7) 0.33907(11) 0.19303(19) 0.073(3) Uani 1 1 d . U .
H54 H 0.3699 0.3321 0.1802 0.088 Uiso 1 1 calc R U .
C55 C 0.3002(6) 0.37553(10) 0.16277(17) 0.058(2) Uani 1 1 d . U .
C56 C 0.2857(7) 0.38176(10) 0.14137(18) 0.062(2) Uani 1 1 d . U .
C57 C 0.3021(6) 0.37542(9) 0.11827(16) 0.053(2) Uani 1 1 d . U .
C58 C 0.3313(6) 0.36173(10) 0.11985(16) 0.056(2) Uani 1 1 d . U .
C59 C 0.3450(7) 0.35500(10) 0.14166(18) 0.068(3) Uani 1 1 d . U .
C60 C 0.3320(6) 0.36127(10) 0.16504(17) 0.060(2) Uani 1 1 d . U .
C61 C 0.2817(7) 0.38284(10) 0.09406(18) 0.066(2) Uani 1 1 d . U .
C62 C 0.2284(7) 0.37672(11) 0.07485(19) 0.069(3) Uani 1 1 d . U .
C63 C 0.2156(6) 0.38271(10) 0.05306(18) 0.059(2) Uani 1 1 d . U .
C64 C 0.2460(7) 0.39599(11) 0.04726(18) 0.066(2) Uani 1 1 d . U .
C65 C 0.2936(7) 0.40255(10) 0.06529(18) 0.062(2) Uani 1 1 d . U .
C66 C 0.3102(7) 0.39602(11) 0.08802(19) 0.066(2) Uani 1 1 d . U .
C67 C 0.2318(6) 0.40342(10) 0.02234(17) 0.061(2) Uani 1 1 d . U .
C68 C 0.2128(7) 0.41794(10) 0.02197(18) 0.068(3) Uani 1 1 d . U .
H68 H 0.2083 0.4229 0.0375 0.082 Uiso 1 1 calc R U .
C69 C 0.2410(9) 0.39653(15) 0.0000 0.064(4) Uani 1 2 d S TU P
H69 H 0.2542 0.3866 0.0000 0.077 Uiso 1 2 calc R U P
C1Y C 0.2002(9) 0.42563(14) 0.0000 0.063(3) Uani 1 2 d S TU P
C2Y C 0.1854(9) 0.44193(15) 0.0000 0.069(3) Uani 1 2 d S TU P
C3Y C 0.2155(11) 0.44995(19) -0.0155(3) 0.056(3) Uani 0.5 1 d . U P
C4Y C 0.2014(11) 0.4652(2) -0.0159(3) 0.056(3) Uani 0.5 1 d . U P
C5Y C 0.1562(9) 0.47173(14) 0.0000 0.061(3) Uani 1 2 d S TU P
C6Y C 0.1348(8) 0.48727(14) 0.0000 0.054(3) Uani 1 2 d S TU P
C7Y C 0.1103(10) 0.4943(2) -0.0180(4) 0.056(3) Uani 0.5 1 d . U P
C8Y C 0.0934(11) 0.5089(3) -0.0214(4) 0.053(3) Uani 0.5 1 d . U P
C9Y C 0.1034(8) 0.51711(15) 0.0000 0.063(3) Uani 1 2 d S TU P
C10Y C 0.0836(9) 0.53268(15) 0.0000 0.068(4) Uani 1 2 d S TU P
F3Y F 0.2692(6) 0.44485(10) -0.03374(17) 0.058(2) Uani 0.5 1 d . U P
F4Y F 0.2382(6) 0.47251(10) -0.03418(16) 0.055(2) Uani 0.5 1 d . U P
F7Y F 0.0896(7) 0.48626(11) -0.03956(18) 0.070(2) Uani 0.5 1 d . U P
F8Y F 0.0637(7) 0.51376(11) -0.04225(19) 0.069(3) Uani 0.5 1 d . U P
C3YB C 0.1343(10) 0.4484(2) -0.0230(3) 0.064(3) Uani 0.5 1 d . U P
C4YB C 0.1215(11) 0.4632(2) -0.0224(3) 0.058(3) Uani 0.5 1 d . U P
F3YB F 0.1053(7) 0.44032(12) -0.04148(19) 0.077(3) Uani 0.5 1 d . U P
F4YB F 0.0756(7) 0.46851(11) -0.04142(19) 0.075(3) Uani 0.5 1 d . U P
C7YB C 0.1490(9) 0.4960(2) -0.0240(4) 0.053(3) Uani 0.5 1 d . U P
C8YB C 0.1316(10) 0.5102(3) -0.0216(4) 0.051(3) Uani 0.5 1 d . U P
F7YB F 0.1785(6) 0.49082(10) -0.04482(17) 0.058(2) Uani 0.5 1 d . U P
F8YB F 0.1462(6) 0.51803(10) -0.04336(17) 0.057(2) Uani 0.5 1 d . U P
C11Y C 0.0707(9) 0.54188(12) 0.0203(2) 0.097(4) Uani 1 1 d . U .
H11Y H 0.0731 0.5390 0.0373 0.116 Uiso 1 1 calc R U .
N1Y N 0.0549(7) 0.55496(9) 0.01256(16) 0.097(3) Uani 1 1 d . U .
H1Y H 0.0459 0.5625 0.0222 0.117 Uiso 0.5 1 calc R U P
C70 C 0.5698(6) 0.35794(11) 0.20448(17) 0.063(2) Uani 1 1 d . U .
H81 H 0.5512 0.3672 0.2098 0.076 Uiso 1 1 calc R U .
C71 C 0.5787(7) 0.35349(11) 0.17913(17) 0.066(3) Uani 1 1 d . U .
C72 C 0.6017(7) 0.33941(11) 0.18061(19) 0.073(3) Uani 1 1 d . U .
H83 H 0.6087 0.3331 0.1668 0.088 Uiso 1 1 calc R U .
C74 C 0.5381(6) 0.37692(10) 0.15712(16) 0.059(2) Uani 1 1 d . U .
C73 C 0.5613(7) 0.36216(11) 0.15650(17) 0.065(3) Uani 1 1 d . U .
C78 C 0.5741(7) 0.35740(10) 0.13318(17) 0.065(3) Uani 1 1 d . U .
C77 C 0.5690(7) 0.36579(10) 0.11162(16) 0.061(2) Uani 1 1 d . U .
C76 C 0.5479(6) 0.37968(10) 0.11259(16) 0.056(2) Uani 1 1 d . U .
C75 C 0.5273(6) 0.38472(10) 0.13668(16) 0.059(2) Uani 1 1 d . U .
C80 C 0.5763(6) 0.40196(10) 0.08897(17) 0.058(2) Uani 1 1 d . U .
C81 C 0.5693(6) 0.41097(10) 0.06605(16) 0.058(2) Uani 1 1 d . U .
C82 C 0.5252(6) 0.40591(10) 0.04552(15) 0.055(2) Uani 1 1 d . U .
C83 C 0.4876(6) 0.39243(10) 0.04757(15) 0.055(2) Uani 1 1 d . U .
C84 C 0.4954(7) 0.38420(11) 0.06882(17) 0.062(2) Uani 1 1 d . U .
C79 C 0.5408(6) 0.38859(10) 0.09009(16) 0.052(2) Uani 1 1 d . U .
C86 C 0.4925(6) 0.42848(9) 0.02215(14) 0.051(2) Uani 1 1 d . U .
H96 H 0.4870 0.4335 0.0376 0.061 Uiso 1 1 calc R U .
C87 C 0.5323(7) 0.40784(13) 0.0000 0.044(3) Uani 1 2 d S TU P
H98 H 0.5547 0.3983 0.0000 0.053 Uiso 1 2 calc R U P
C85 C 0.5163(6) 0.41460(9) 0.02281(14) 0.050(2) Uani 1 1 d . U .
C1X C 0.4754(8) 0.43601(13) 0.0000 0.053(3) Uani 1 2 d DS TU P
C2X C 0.4520(8) 0.45170(13) 0.0000 0.054(3) Uani 1 2 d DS TU P
C3X C 0.4780(10) 0.46132(16) -0.0173(3) 0.057(3) Uani 0.5 1 d D U P
C4X C 0.4517(10) 0.47563(17) -0.0165(3) 0.059(3) Uani 0.5 1 d D U P
C5X C 0.3983(8) 0.48104(13) 0.0000 0.057(3) Uani 1 2 d DS TU P
C6X C 0.3747(8) 0.49625(14) 0.0000 0.067(3) Uani 1 2 d DS TU P
C7X C 0.3820(9) 0.50507(19) 0.0226(3) 0.067(3) Uani 0.5 1 d D U P
C8X C 0.3616(11) 0.5188(2) 0.0224(4) 0.072(4) Uani 0.5 1 d D U P
C9X C 0.3307(9) 0.52645(14) 0.0000 0.071(3) Uani 1 2 d DS TU P
C10X C 0.3043(10) 0.54192(15) 0.0000 0.080(4) Uani 1 2 d DS TU P
F3X F 0.5298(6) 0.45757(9) -0.03607(16) 0.055(2) Uani 0.5 1 d . U P
F4X F 0.4837(7) 0.48444(10) -0.03397(17) 0.063(3) Uani 0.5 1 d . U P
F7X F 0.4142(7) 0.49874(12) 0.04553(18) 0.069(3) Uani 0.5 1 d . U P
F8X F 0.3721(7) 0.52616(12) 0.04616(19) 0.073(3) Uani 0.5 1 d . U P
C3XB C 0.3959(10) 0.4576(2) -0.0187(3) 0.056(3) Uani 0.5 1 d . U P
C4XB C 0.3701(11) 0.4718(2) -0.0198(3) 0.061(3) Uani 0.5 1 d . U P
F3XB F 0.3648(6) 0.44855(11) -0.03670(17) 0.062(2) Uani 0.5 1 d . U P
F4XB F 0.3186(7) 0.47537(11) -0.03728(17) 0.062(2) Uani 0.5 1 d . U P
C7XB C 0.3412(10) 0.5033(2) 0.0196(4) 0.066(3) Uani 0.5 1 d . U P
C8XB C 0.3192(13) 0.5181(3) 0.0186(4) 0.072(4) Uani 0.5 1 d . U P
F7XB F 0.3241(7) 0.49606(11) 0.04047(18) 0.064(2) Uani 0.5 1 d . U P
F8XB F 0.2847(7) 0.52343(11) 0.03898(19) 0.067(3) Uani 0.5 1 d . U P
C11X C 0.2917(7) 0.55080(11) 0.0207(2) 0.079(3) Uani 1 1 d . U .
H11X H 0.2960 0.5480 0.0378 0.095 Uiso 1 1 calc R U .
N1X N 0.2729(6) 0.56356(9) 0.01256(16) 0.089(3) Uani 1 1 d . U .
H1X H 0.2619 0.5711 0.0221 0.107 Uiso 0.5 1 calc R U P
F1 F 0.8435(4) 0.23058(6) 0.20494(9) 0.0724(15) Uani 1 1 d . U .
F2 F 0.8320(3) 0.25863(5) 0.20856(9) 0.0643(14) Uani 1 1 d . U .
F3 F 0.9189(4) 0.25625(6) 0.29309(9) 0.0726(15) Uani 1 1 d . U .
F4 F 0.9268(4) 0.22827(5) 0.29026(9) 0.0689(15) Uani 1 1 d . U .
F5 F 0.7796(3) 0.27387(5) 0.28888(8) 0.0634(14) Uani 1 1 d . U .
F6 F 0.7778(3) 0.30226(5) 0.29222(9) 0.0650(14) Uani 1 1 d . U .
F7 F 0.9556(3) 0.27737(5) 0.21673(9) 0.0618(13) Uani 1 1 d . U .
F8 F 0.9464(4) 0.30515(5) 0.21913(9) 0.0680(14) Uani 1 1 d . U .
C8 C 0.8568(6) 0.25115(10) 0.22849(16) 0.056(2) Uani 1 1 d D U .
F9 F 0.9206(4) 0.33377(5) 0.18876(10) 0.0706(15) Uani 1 1 d . U .
C9 C 0.8610(6) 0.23710(10) 0.22655(15) 0.053(2) Uani 1 1 d D U .
F10 F 0.9042(4) 0.34689(5) 0.14584(9) 0.0674(14) Uani 1 1 d . U .
F11 F 0.7389(3) 0.36898(5) 0.22706(9) 0.0636(14) Uani 1 1 d . U .
F12 F 0.7174(4) 0.38141(5) 0.18287(9) 0.0710(15) Uani 1 1 d . U .
F13 F 0.8368(4) 0.39476(5) 0.15543(9) 0.0674(15) Uani 1 1 d . U .
C13 C 0.8607(6) 0.30465(9) 0.25525(16) 0.057(2) Uani 1 1 d D U .
F14 F 0.8227(4) 0.40765(5) 0.11190(9) 0.0692(15) Uani 1 1 d . U .
F15 F 0.7677(4) 0.35049(5) 0.11669(9) 0.0668(14) Uani 1 1 d . U .
F16 F 0.7624(3) 0.36339(5) 0.07299(9) 0.0675(15) Uani 1 1 d . U .
C16 C 0.8554(6) 0.32072(10) 0.25637(16) 0.062(2) Uani 1 1 d D U .
F17 F 0.8504(4) 0.35120(5) 0.36734(9) 0.0691(15) Uani 1 1 d . U .
F18 F 0.8185(3) 0.33580(5) 0.32725(9) 0.0655(14) Uani 1 1 d . U .
C18 C 0.8803(6) 0.34325(11) 0.27813(16) 0.059(2) Uani 1 1 d . U .
F19 F 0.9905(3) 0.36761(5) 0.27877(9) 0.0666(14) Uani 1 1 d . U .
F20 F 1.0240(3) 0.38263(6) 0.31902(9) 0.0671(14) Uani 1 1 d . U .
F21 F 1.0195(3) 0.37175(5) 0.43181(9) 0.0679(15) Uani 1 1 d . U .
F22 F 0.9935(4) 0.35636(5) 0.39198(9) 0.0653(14) Uani 1 1 d . U .
F23 F 0.9179(4) 0.39797(6) 0.34676(9) 0.0736(16) Uani 1 1 d . U .
F24 F 0.9407(4) 0.41323(6) 0.38747(10) 0.0788(17) Uani 1 1 d . U .
F25 F 0.2817(4) 0.38251(5) 0.18432(9) 0.0733(16) Uani 1 1 d . U .
F26 F 0.2522(4) 0.39546(6) 0.14155(9) 0.0753(16) Uani 1 1 d . U .
F27 F 0.3803(4) 0.34163(5) 0.14069(9) 0.0708(15) Uani 1 1 d . U .
F28 F 0.3473(4) 0.35425(5) 0.09798(9) 0.0669(15) Uani 1 1 d . U .
F29 F 0.1924(4) 0.36326(6) 0.07945(10) 0.0747(16) Uani 1 1 d . U .
F30 F 0.1630(4) 0.37607(5) 0.03584(10) 0.0711(15) Uani 1 1 d . U .
C30 C 0.8063(6) 0.39346(10) 0.11179(16) 0.055(2) Uani 1 1 d . U .
F31 F 0.3315(4) 0.41568(5) 0.06175(9) 0.0728(15) Uani 1 1 d . U .
F32 F 0.3627(4) 0.40274(5) 0.10545(9) 0.0695(15) Uani 1 1 d . U .
F37 F 0.5981(4) 0.34314(5) 0.12951(9) 0.0696(15) Uani 1 1 d . U .
F38 F 0.5888(4) 0.35947(5) 0.08914(9) 0.0693(15) Uani 1 1 d . U .
F39 F 0.5170(4) 0.38278(5) 0.17968(8) 0.0666(15) Uani 1 1 d . U .
F40 F 0.5021(4) 0.39848(6) 0.13966(8) 0.0745(16) Uani 1 1 d . U .
F41 F 0.6258(3) 0.40777(5) 0.10762(9) 0.0645(14) Uani 1 1 d . U .
F42 F 0.6061(3) 0.42389(5) 0.06718(8) 0.0631(14) Uani 1 1 d . U .
F43 F 0.4531(4) 0.37171(5) 0.06940(9) 0.0682(15) Uani 1 1 d . U .
F44 F 0.4391(3) 0.38744(5) 0.02877(8) 0.0619(14) Uani 1 1 d . U .
N1 N 0.8708(6) 0.18951(8) 0.23170(14) 0.072(2) Uani 1 1 d . U .
N2 N 0.8900(5) 0.18916(8) 0.25591(14) 0.068(2) Uani 1 1 d . U .
H2 H 0.8965 0.1812 0.2646 0.082 Uiso 1 1 calc R U .
N3 N 0.7661(6) 0.41039(10) 0.03748(15) 0.082(2) Uani 1 1 d . U .
H3A H 0.7686 0.4187 0.0298 0.098 Uiso 0.5 1 calc R U P
N4 N 0.7460(7) 0.39736(9) 0.02585(15) 0.086(3) Uani 1 1 d . U .
H4 H 0.7306 0.3961 0.0101 0.103 Uiso 0.5 1 calc R U P
N5 N 1.0172(7) 0.42003(10) 0.46088(16) 0.097(3) Uani 1 1 d . U .
H5 H 1.0252 0.4287 0.4670 0.116 Uiso 0.5 1 calc R U P
N6 N 1.0197(6) 0.40803(9) 0.47382(14) 0.072(2) Uani 1 1 d . U .
H6 H 1.0290 0.4075 0.4901 0.086 Uiso 0.5 1 calc R U P
N7 N 0.3696(5) 0.34959(9) 0.22878(16) 0.076(2) Uani 1 1 d . U .
H7 H 0.3757 0.3509 0.2450 0.091 Uiso 1 1 calc R U .
N8 N 0.3800(5) 0.33621(9) 0.21676(15) 0.074(2) Uani 1 1 d . U .
N9 N 0.5909(5) 0.34750(9) 0.21915(15) 0.073(2) Uani 1 1 d . U .
N10 N 0.6128(6) 0.33584(9) 0.20494(15) 0.079(3) Uani 1 1 d . U .
H10 H 0.6310 0.3275 0.2106 0.095 Uiso 1 1 calc R U .

loop_
_atom_site_aniso_label
_atom_site_aniso_U_11
_atom_site_aniso_U_22
_atom_site_aniso_U_33
_atom_site_aniso_U_23
_atom_site_aniso_U_13
_atom_site_aniso_U_12
C12 0.076(6) 0.067(4) 0.042(4) 0.003(3) -0.006(4) -0.007(4)
C11 0.046(5) 0.065(4) 0.045(4) 0.000(3) -0.022(3) -0.007(4)
C10 0.063(5) 0.060(4) 0.048(4) 0.000(3) -0.014(4) -0.010(4)
C7 0.045(5) 0.058(4) 0.054(4) 0.001(3) -0.008(4) -0.007(4)
C6 0.051(6) 0.058(4) 0.046(4) -0.005(3) -0.003(4) -0.006(4)
C5 0.059(6) 0.055(4) 0.048(4) -0.002(3) 0.000(4) -0.010(4)
C4 0.035(5) 0.061(4) 0.052(4) -0.003(3) 0.003(3) 0.003(4)
C2 0.054(6) 0.062(4) 0.066(5) -0.006(3) 0.006(4) 0.005(4)
C1 0.061(6) 0.060(5) 0.064(5) -0.007(4) 0.014(4) 0.000(5)
C3 0.082(7) 0.061(5) 0.058(5) -0.004(4) 0.005(4) 0.012(5)
C14 0.055(5) 0.058(4) 0.053(4) 0.000(3) -0.006(4) -0.005(4)
C15 0.050(5) 0.059(4) 0.050(4) -0.002(3) -0.006(4) -0.004(4)
C17 0.050(6) 0.064(4) 0.050(4) 0.001(3) -0.020(4) 0.004(4)
C19 0.055(6) 0.056(5) 0.059(4) -0.003(3) -0.015(4) 0.001(4)
C20 0.036(5) 0.058(4) 0.058(4) -0.004(3) -0.010(3) 0.001(4)
C21 0.064(6) 0.058(4) 0.057(5) -0.010(3) -0.016(4) -0.005(4)
C22 0.063(6) 0.057(5) 0.060(4) -0.005(3) -0.018(4) -0.002(4)
C23 0.080(6) 0.051(5) 0.065(4) -0.002(3) -0.014(4) 0.003(4)
C24 0.087(7) 0.054(5) 0.066(4) -0.001(4) -0.007(4) 0.010(5)
C25 0.055(5) 0.048(4) 0.063(4) -0.005(3) -0.011(3) -0.008(4)
C26 0.057(5) 0.050(5) 0.062(4) 0.003(3) -0.005(4) -0.003(4)
C27 0.078(6) 0.043(5) 0.063(4) -0.003(3) -0.013(4) -0.006(4)
C28 0.035(5) 0.056(4) 0.065(4) -0.003(3) 0.006(3) -0.003(4)
C29 0.064(6) 0.057(4) 0.058(4) -0.003(3) -0.004(4) -0.005(4)
C31 0.059(6) 0.056(4) 0.063(4) -0.007(3) 0.001(4) 0.000(4)
C32 0.078(7) 0.054(4) 0.056(4) -0.003(3) 0.002(4) -0.001(4)
C33 0.059(6) 0.055(4) 0.060(4) -0.003(3) -0.002(4) -0.005(4)
C34 0.057(6) 0.054(4) 0.051(4) -0.002(3) 0.006(4) 0.001(4)
C35 0.102(8) 0.052(5) 0.053(4) 0.000(4) 0.011(5) 0.001(5)
C36 0.146(11) 0.059(5) 0.053(5) 0.003(4) -0.002(5) 0.000(6)
C37 0.061(5) 0.057(5) 0.048(4) -0.004(3) -0.015(3) -0.002(4)
C38 0.065(6) 0.067(5) 0.058(4) -0.003(4) -0.012(4) -0.010(4)
C39 0.059(5) 0.053(5) 0.060(4) 0.000(3) -0.008(4) 0.002(4)
C40 0.051(5) 0.058(5) 0.059(4) 0.000(3) -0.012(3) 0.000(4)
C41 0.079(6) 0.062(5) 0.055(4) -0.001(4) -0.006(4) -0.015(5)
C42 0.047(5) 0.054(5) 0.060(4) 0.001(3) -0.009(3) 0.002(4)
C43 0.045(5) 0.056(4) 0.064(4) 0.004(3) 0.008(4) -0.008(4)
C44 0.054(6) 0.055(4) 0.064(4) 0.002(3) -0.003(4) -0.006(4)
C45 0.060(6) 0.052(4) 0.073(4) -0.004(3) -0.003(4) 0.002(4)
C46 0.042(5) 0.059(4) 0.062(4) -0.001(3) 0.009(4) -0.005(4)
C47 0.053(6) 0.060(4) 0.061(4) 0.004(3) 0.003(4) -0.004(4)
C48 0.079(7) 0.049(4) 0.067(4) 0.009(3) 0.005(4) -0.009(4)
C49 0.067(6) 0.067(5) 0.067(4) -0.006(4) 0.007(4) -0.012(5)
C50 0.143(11) 0.064(5) 0.063(5) -0.004(4) 0.011(5) -0.029(6)
C51 0.085(7) 0.064(5) 0.061(5) -0.006(4) 0.006(5) -0.019(5)
C52 0.079(7) 0.074(6) 0.064(5) -0.009(4) 0.012(5) -0.003(5)
C53 0.058(6) 0.076(5) 0.068(4) -0.006(4) 0.007(4) -0.008(5)
C54 0.073(7) 0.077(5) 0.069(5) -0.005(4) 0.009(5) -0.009(5)
C55 0.069(6) 0.050(4) 0.055(4) -0.005(3) 0.012(4) -0.004(4)
C56 0.069(6) 0.056(5) 0.062(4) -0.002(3) 0.010(4) -0.003(4)
C57 0.052(5) 0.042(4) 0.065(4) -0.002(3) 0.009(4) -0.015(4)
C58 0.062(6) 0.047(4) 0.057(4) -0.005(3) 0.028(4) -0.007(4)
C59 0.099(8) 0.044(4) 0.060(4) -0.006(3) 0.017(4) -0.008(5)
C60 0.067(6) 0.054(4) 0.059(4) -0.007(3) 0.015(4) -0.010(4)
C61 0.073(6) 0.055(5) 0.070(4) 0.005(3) 0.015(4) -0.004(4)
C62 0.073(6) 0.062(5) 0.072(5) 0.004(4) 0.006(4) -0.006(5)
C63 0.059(5) 0.053(5) 0.063(4) -0.005(3) 0.015(4) 0.008(4)
C64 0.074(6) 0.058(5) 0.067(4) -0.005(3) 0.009(4) 0.003(4)
C65 0.074(6) 0.044(4) 0.069(5) -0.002(3) 0.010(4) 0.009(4)
C66 0.064(6) 0.056(5) 0.077(5) 0.006(4) 0.008(4) -0.003(4)
C67 0.064(6) 0.053(4) 0.066(4) 0.001(3) 0.004(4) -0.009(4)
C68 0.072(7) 0.056(5) 0.077(6) -0.001(4) 0.001(5) -0.010(5)
C69 0.062(9) 0.063(8) 0.068(6) 0.000 0.000 0.008(7)
C1Y 0.064(9) 0.053(5) 0.071(7) 0.000 0.000 -0.008(5)
C2Y 0.072(7) 0.059(5) 0.074(6) 0.000 0.000 -0.001(5)
C3Y 0.061(6) 0.050(5) 0.057(6) -0.006(4) -0.003(4) 0.006(4)
C4Y 0.053(6) 0.051(5) 0.064(6) -0.003(4) 0.002(4) 0.006(4)
C5Y 0.060(7) 0.053(5) 0.070(6) 0.000 0.000 0.008(5)
C6Y 0.050(7) 0.049(5) 0.064(5) 0.000 0.000 0.007(5)
C7Y 0.049(8) 0.056(5) 0.061(6) 0.003(3) -0.002(4) 0.008(4)
C8Y 0.040(8) 0.054(5) 0.064(5) 0.005(4) 0.000(4) 0.009(4)
C9Y 0.053(8) 0.063(5) 0.072(5) 0.000 0.000 0.013(5)
C10Y 0.070(9) 0.058(5) 0.075(7) 0.000 0.000 0.014(6)
F3Y 0.054(4) 0.059(6) 0.060(5) -0.004(4) -0.002(4) 0.011(4)
F4Y 0.061(5) 0.053(5) 0.052(5) -0.017(4) 0.006(4) -0.003(4)
F7Y 0.074(5) 0.070(5) 0.066(5) 0.002(4) -0.010(4) 0.005(4)
F8Y 0.060(5) 0.075(6) 0.071(5) 0.003(4) -0.010(4) 0.019(5)
C3YB 0.066(6) 0.053(5) 0.074(7) 0.000(4) -0.007(5) 0.002(4)
C4YB 0.055(6) 0.058(5) 0.061(6) 0.005(4) 0.001(5) 0.005(4)
F3YB 0.087(7) 0.071(6) 0.074(6) -0.005(5) -0.003(5) -0.006(6)
F4YB 0.075(6) 0.067(5) 0.083(6) 0.014(4) -0.022(5) 0.002(5)
C7YB 0.047(7) 0.052(5) 0.060(5) 0.005(3) -0.002(4) 0.012(4)
C8YB 0.040(8) 0.051(5) 0.061(5) 0.007(3) 0.000(4) 0.010(4)
F7YB 0.063(5) 0.053(5) 0.058(5) 0.002(4) -0.001(4) 0.014(4)
F8YB 0.053(5) 0.056(5) 0.061(5) 0.012(4) 0.004(4) 0.012(5)
C11Y 0.136(11) 0.078(6) 0.076(7) -0.019(5) -0.030(6) 0.049(6)
N1Y 0.117(8) 0.071(5) 0.103(6) -0.015(4) -0.027(5) 0.041(6)
C70 0.056(6) 0.075(6) 0.059(4) 0.003(4) 0.005(4) 0.007(5)
C71 0.070(7) 0.073(5) 0.056(4) 0.007(4) 0.002(4) 0.011(5)
C72 0.078(7) 0.075(5) 0.068(5) 0.012(4) 0.007(5) 0.016(5)
C74 0.070(6) 0.057(4) 0.048(4) 0.000(3) 0.001(4) 0.003(4)
C73 0.073(7) 0.069(4) 0.054(4) -0.002(3) -0.006(4) 0.009(4)
C78 0.089(7) 0.048(4) 0.057(4) 0.001(3) 0.005(4) 0.000(4)
C77 0.076(7) 0.057(4) 0.050(4) 0.003(3) 0.007(4) 0.009(4)
C76 0.069(6) 0.050(4) 0.050(4) 0.000(3) -0.005(4) 0.004(4)
C75 0.069(6) 0.057(4) 0.049(4) 0.002(3) -0.004(4) -0.002(4)
C80 0.066(6) 0.052(4) 0.057(4) -0.002(3) -0.002(4) 0.018(4)
C81 0.070(6) 0.050(4) 0.054(4) -0.004(3) -0.007(4) 0.012(4)
C82 0.060(5) 0.061(4) 0.043(4) -0.002(3) 0.004(3) 0.006(4)
C83 0.066(6) 0.057(4) 0.041(4) -0.004(3) -0.001(4) 0.005(4)
C84 0.074(6) 0.065(5) 0.048(4) 0.003(3) 0.000(4) -0.002(4)
C79 0.054(5) 0.053(4) 0.049(4) 0.004(3) 0.002(3) 0.010(4)
C86 0.061(6) 0.056(4) 0.035(4) -0.004(3) -0.001(4) 0.000(4)
C87 0.041(7) 0.041(6) 0.051(5) 0.000 0.000 0.000(6)
C85 0.054(6) 0.056(4) 0.041(4) -0.003(3) -0.003(3) 0.007(4)
C1X 0.055(8) 0.068(5) 0.037(5) 0.000 0.000 -0.002(5)
C2X 0.048(6) 0.065(5) 0.050(5) 0.000 0.000 -0.004(5)
C3X 0.055(6) 0.064(5) 0.051(6) 0.000(4) 0.003(4) 0.002(4)
C4X 0.054(6) 0.062(5) 0.060(7) 0.000(4) 0.000(4) 0.000(4)
C5X 0.052(6) 0.063(5) 0.057(5) 0.000 0.000 0.002(5)
C6X 0.053(8) 0.071(5) 0.078(5) 0.000 0.000 0.008(5)
C7X 0.059(8) 0.067(5) 0.074(6) -0.001(4) -0.003(5) 0.011(5)
C8X 0.065(8) 0.070(5) 0.081(6) -0.003(4) 0.005(5) 0.011(5)
C9X 0.060(8) 0.066(6) 0.087(6) 0.000 0.000 0.004(6)
C10X 0.082(11) 0.064(6) 0.095(8) 0.000 0.000 0.009(6)
F3X 0.062(5) 0.040(5) 0.062(5) 0.007(4) 0.016(4) -0.001(4)
F4X 0.073(6) 0.050(5) 0.065(5) 0.003(4) 0.001(5) 0.002(5)
F7X 0.060(5) 0.081(7) 0.067(5) -0.005(4) -0.004(4) 0.020(5)
F8X 0.062(5) 0.078(6) 0.079(5) -0.005(5) 0.008(4) 0.006(5)
C3XB 0.057(5) 0.066(5) 0.045(6) -0.003(4) 0.001(4) 0.000(4)
C4XB 0.057(5) 0.066(6) 0.061(7) -0.003(4) -0.002(4) -0.001(4)
F3XB 0.057(5) 0.068(6) 0.060(5) -0.015(4) -0.011(4) 0.013(4)
F4XB 0.056(4) 0.065(6) 0.064(5) -0.006(4) -0.004(4) -0.001(4)
C7XB 0.059(8) 0.067(5) 0.072(6) 0.000(4) -0.002(5) 0.011(5)
C8XB 0.066(8) 0.070(5) 0.080(6) 0.000(4) 0.004(5) 0.011(5)
F7XB 0.064(5) 0.064(6) 0.066(5) -0.006(4) -0.007(4) 0.012(5)
F8XB 0.069(5) 0.058(6) 0.074(5) 0.006(4) 0.007(4) 0.004(5)
C11X 0.080(8) 0.055(5) 0.101(7) -0.005(5) 0.010(6) -0.004(5)
N1X 0.100(7) 0.051(5) 0.117(7) -0.011(4) -0.003(5) 0.002(5)
F1 0.081(4) 0.084(4) 0.052(3) -0.009(3) -0.006(3) 0.000(3)
F2 0.073(4) 0.064(3) 0.056(3) -0.001(2) -0.014(3) -0.005(3)
F3 0.085(4) 0.073(3) 0.060(3) -0.006(3) -0.017(3) -0.019(3)
F4 0.077(4) 0.069(3) 0.061(3) 0.002(3) -0.011(3) -0.013(3)
F5 0.077(4) 0.065(3) 0.048(3) 0.000(2) -0.004(2) -0.004(3)
F6 0.081(4) 0.060(3) 0.054(3) -0.008(2) -0.001(3) -0.012(3)
F7 0.061(3) 0.062(3) 0.062(3) 0.007(2) -0.001(2) 0.003(3)
F8 0.077(4) 0.064(3) 0.063(3) -0.002(3) -0.005(3) -0.002(3)
C8 0.053(6) 0.059(4) 0.056(4) -0.002(3) -0.016(4) -0.002(4)
F9 0.075(4) 0.055(3) 0.082(4) 0.009(3) -0.003(3) 0.003(3)
C9 0.054(6) 0.060(4) 0.045(4) 0.000(3) -0.004(4) 0.001(4)
F10 0.074(4) 0.060(3) 0.068(3) 0.001(3) 0.005(3) 0.009(3)
F11 0.069(3) 0.064(3) 0.058(3) -0.003(2) -0.016(2) 0.007(3)
F12 0.093(4) 0.050(3) 0.070(3) -0.006(3) 0.000(3) 0.006(3)
F13 0.087(4) 0.048(3) 0.067(3) -0.006(2) -0.027(3) -0.002(3)
C13 0.060(5) 0.058(4) 0.051(4) 0.001(3) -0.011(4) -0.001(4)
F14 0.089(4) 0.049(3) 0.069(3) 0.001(2) -0.008(3) 0.002(3)
F15 0.079(4) 0.058(3) 0.063(3) 0.004(2) -0.004(3) -0.007(3)
F16 0.079(4) 0.066(3) 0.057(3) -0.013(2) 0.000(3) -0.005(3)
C16 0.068(6) 0.064(4) 0.055(4) -0.003(3) -0.018(4) -0.006(4)
F17 0.079(4) 0.062(3) 0.066(3) -0.004(3) 0.009(3) -0.001(3)
F18 0.072(4) 0.058(3) 0.066(3) 0.000(3) -0.012(3) -0.012(3)
C18 0.057(6) 0.069(5) 0.053(4) -0.008(3) -0.019(4) -0.005(4)
F19 0.071(3) 0.068(3) 0.060(3) -0.003(3) -0.011(3) -0.005(3)
F20 0.066(3) 0.070(3) 0.065(3) 0.000(3) -0.025(3) -0.006(3)
F21 0.079(4) 0.069(3) 0.055(3) 0.011(3) 0.007(3) 0.007(3)
F22 0.078(4) 0.052(3) 0.066(3) 0.003(2) -0.002(3) 0.002(3)
F23 0.088(4) 0.067(3) 0.066(3) 0.010(3) -0.014(3) -0.007(3)
F24 0.098(4) 0.059(3) 0.080(4) -0.004(3) -0.013(3) 0.013(3)
F25 0.095(4) 0.062(3) 0.063(3) -0.005(3) 0.006(3) 0.014(3)
F26 0.088(4) 0.065(3) 0.073(3) -0.011(3) 0.021(3) 0.015(3)
F27 0.100(4) 0.039(3) 0.074(3) -0.006(2) 0.021(3) -0.008(3)
F28 0.100(4) 0.040(3) 0.061(3) 0.001(2) 0.035(3) -0.002(3)
F29 0.078(4) 0.069(3) 0.077(3) 0.000(3) 0.022(3) -0.006(3)
F30 0.085(4) 0.051(3) 0.077(3) -0.006(3) 0.006(3) 0.000(3)
C30 0.058(6) 0.050(4) 0.057(4) -0.005(3) -0.006(4) 0.006(4)
F31 0.097(4) 0.051(3) 0.071(3) -0.005(3) 0.010(3) -0.004(3)
F32 0.079(4) 0.059(3) 0.070(3) 0.006(3) 0.016(3) -0.013(3)
F37 0.079(4) 0.055(3) 0.076(3) 0.004(3) 0.002(3) 0.011(3)
F38 0.091(4) 0.058(3) 0.058(3) -0.007(2) 0.008(3) 0.007(3)
F39 0.088(4) 0.065(3) 0.047(3) 0.003(2) 0.006(3) 0.006(3)
F40 0.111(5) 0.067(3) 0.046(3) -0.005(2) -0.009(3) 0.016(3)
F41 0.074(4) 0.063(3) 0.056(3) 0.005(2) -0.007(2) 0.001(3)
F42 0.081(4) 0.053(3) 0.055(3) -0.006(2) -0.009(3) 0.004(3)
F43 0.085(4) 0.060(3) 0.059(3) -0.002(3) 0.010(3) 0.000(3)
F44 0.066(3) 0.071(3) 0.049(3) 0.004(2) -0.006(2) -0.008(3)
N1 0.098(7) 0.055(4) 0.062(4) -0.003(4) -0.006(4) 0.003(4)
N2 0.081(6) 0.054(4) 0.069(4) 0.004(3) -0.004(4) 0.010(4)
N3 0.101(7) 0.078(5) 0.066(5) 0.006(4) 0.015(4) 0.004(5)
N4 0.133(8) 0.070(5) 0.055(4) 0.012(4) 0.005(4) 0.005(5)
N5 0.150(9) 0.067(5) 0.073(5) -0.012(4) 0.012(5) -0.027(5)
N6 0.088(6) 0.066(5) 0.061(4) -0.012(4) 0.019(4) -0.015(5)
N7 0.074(6) 0.082(5) 0.071(5) -0.006(4) 0.000(4) -0.003(5)
N8 0.065(5) 0.086(5) 0.072(5) -0.013(4) 0.003(4) -0.001(4)
N9 0.069(6) 0.075(5) 0.076(5) 0.013(4) 0.009(4) 0.011(5)
N10 0.094(7) 0.072(5) 0.071(5) 0.013(4) -0.003(4) 0.021(5)

loop_
_atom_type_symbol
_atom_type_description
_atom_type_scat_dispersion_real
_atom_type_scat_dispersion_imag
_atom_type_scat_source
C C 0.0181 0.0091 'International Tables Vol C Tables 4.2.6.8 and 6.1.1.4'
N N 0.0311 0.0180 'International Tables Vol C Tables 4.2.6.8 and 6.1.1.4'
F F 0.0727 0.0534 'International Tables Vol C Tables 4.2.6.8 and 6.1.1.4'
H H 0.0000 0.0000 'International Tables Vol C Tables 4.2.6.8 and 6.1.1.4'

loop_
_geom_angle_atom_site_label_1
_geom_angle_atom_site_label_2
_geom_angle_atom_site_label_3
_geom_angle
_geom_angle_site_symmetry_1
_geom_angle_site_symmetry_3
F6 C12 C13 120.7(8) . .
F6 C12 C11 119.0(8) . .
C13 C12 C11 119.8(9) . .
C10 C11 F5 119.9(8) . .
C10 C11 C12 124.0(9) . .
F5 C11 C12 116.1(8) . .
C11 C10 C15 114.7(9) . .
C11 C10 C7 123.6(8) . .
C15 C10 C7 121.6(8) . .
C6 C7 C8 114.5(8) . .
C6 C7 C10 124.4(8) . .
C8 C7 C10 121.0(8) . .
C5 C6 C7 123.9(8) . .
C5 C6 F3 116.6(8) . .
C7 C6 F3 119.3(8) . .
C6 C5 F4 118.7(8) . .
C6 C5 C4 123.6(9) . .
F4 C5 C4 117.5(8) . .
C5 C4 C9 112.7(8) . .
C5 C4 C2 125.0(8) . .
C9 C4 C2 122.4(8) . .
C3 C2 C1 104.0(8) . .
C3 C2 C4 130.3(9) . .
C1 C2 C4 125.7(8) . .
N2 C1 C2 105.5(8) . .
N1 C3 C2 112.2(9) . .
C15 C14 F8 116.7(9) . .
C15 C14 C13 124.2(9) . .
F8 C14 C13 118.9(8) . .
F7 C15 C14 119.0(9) . .
F7 C15 C10 119.9(8) . .
C14 C15 C10 121.1(9) . .
C16 C17 C18 120.8(8) . .
C18 C19 C20 122.8(9) . .
C21 C20 C19 118.4(8) . .
C21 C20 C22 119.0(8) . .
C19 C20 C22 122.6(8) . .
C16 C21 C20 120.8(8) . .
C23 C22 C27 115.8(9) . .
C23 C22 C20 124.8(9) . .
C27 C22 C20 119.1(8) . .
C22 C23 C24 122.7(10) . .
C22 C23 F11 119.5(8) . .
C24 C23 F11 117.4(9) . .
C25 C24 F12 121.7(9) . .
C25 C24 C23 120.7(10) . .
F12 C24 C23 117.6(9) . .
C24 C25 C26 119.3(9) . .
C24 C25 C28 121.2(9) . .
C26 C25 C28 119.4(8) . .
F10 C26 C27 115.5(9) . .
F10 C26 C25 123.6(8) . .
C27 C26 C25 120.7(9) . .
F9 C27 C26 119.9(9) . .
F9 C27 C22 119.6(8) . .
C26 C27 C22 120.4(9) . .
C29 C28 C33 115.7(9) . .
C29 C28 C25 122.2(8) . .
C33 C28 C25 122.1(8) . .
C28 C29 F13 121.1(8) . .
C28 C29 C30 121.8(9) . .
F13 C29 C30 117.0(8) . .
C32 C31 C30 114.3(9) . .
C32 C31 C34 124.1(9) . .
C30 C31 C34 121.5(8) . .
F16 C32 C33 117.8(8) . .
F16 C32 C31 119.0(8) . .
C33 C32 C31 123.1(9) . .
C32 C33 F15 117.8(8) . .
C32 C33 C28 122.7(9) . .
F15 C33 C28 119.4(8) . .
C35 C34 C36 106.5(8) . .
C35 C34 C31 126.0(8) . .
C36 C34 C31 127.4(9) . .
N3 C35 C34 105.6(9) . .
N4 C36 C34 110.3(9) . .
C42 C37 C38 114.2(8) . .
C42 C37 C18 124.2(9) . .
C38 C37 C18 121.5(9) . .
F19 C38 C37 119.5(8) . .
F19 C38 C39 119.2(9) . .
C37 C38 C39 120.8(9) . .
C40 C39 F20 122.3(8) . .
C40 C39 C38 124.1(10) . .
F20 C39 C38 113.6(8) . .
C39 C40 C41 116.1(9) . .
C39 C40 C43 122.7(9) . .
C41 C40 C43 121.2(8) . .
F17 C41 C42 118.6(9) . .
F17 C41 C40 120.7(8) . .
C42 C41 C40 120.4(9) . .
C37 C42 C41 124.3(9) . .
C37 C42 F18 119.4(8) . .
C41 C42 F18 116.3(8) . .
C44 C43 C48 117.7(9) . .
C44 C43 C40 122.8(9) . .
C48 C43 C40 119.5(9) . .
F23 C44 C43 119.7(8) . .
F23 C44 C45 118.1(9) . .
C43 C44 C45 121.8(9) . .
F24 C45 C44 116.9(9) . .
F24 C45 C46 121.1(9) . .
C44 C45 C46 121.9(9) . .
C47 C46 C45 117.9(9) . .
C47 C46 C49 121.8(9) . .
C45 C46 C49 120.3(9) . .
F21 C47 C46 122.8(9) . .
F21 C47 C48 116.4(8) . .
C46 C47 C48 120.8(9) . .
F22 C48 C43 123.9(9) . .
F22 C48 C47 116.6(8) . .
C43 C48 C47 119.6(9) . .
C51 C49 C50 103.6(9) . .
C51 C49 C46 126.7(9) . .
C50 C49 C46 129.6(9) . .
N5 C50 C49 107.8(10) . .
N6 C51 C49 109.1(9) . .
N7 C52 C53 105.1(9) . .
C52 C53 C54 106.1(9) . .
C52 C53 C60 124.1(10) . .
C54 C53 C60 129.8(9) . .
N8 C54 C53 112.8(10) . .
C56 C55 F25 119.7(9) . .
C56 C55 C60 123.5(9) . .
F25 C55 C60 116.8(8) . .
C55 C56 F26 118.2(9) . .
C55 C56 C57 123.9(10) . .
F26 C56 C57 117.9(9) . .
C58 C57 C56 113.9(9) . .
C58 C57 C61 123.9(8) . .
C56 C57 C61 122.0(9) . .
C59 C58 C57 123.2(9) . .
C59 C58 F28 118.0(8) . .
C57 C58 F28 118.8(8) . .
C58 C59 F27 117.3(8) . .
C58 C59 C60 124.0(10) . .
F27 C59 C60 118.4(9) . .
C59 C60 C55 111.4(9) . .
C59 C60 C53 122.9(9) . .
C55 C60 C53 125.7(8) . .
C66 C61 C62 112.3(10) . .
C66 C61 C57 124.2(10) . .
C62 C61 C57 123.5(9) . .
C63 C62 F29 118.8(9) . .
C63 C62 C61 123.6(10) . .
F29 C62 C61 117.5(9) . .
C62 C63 C64 122.7(10) . .
C62 C63 F30 119.5(9) . .
C64 C63 F30 117.5(9) . .
C65 C64 C63 115.8(10) . .
C65 C64 C67 119.7(9) . .
C63 C64 C67 124.5(9) . .
C64 C65 F31 122.4(9) . .
C64 C65 C66 121.6(10) . .
F31 C65 C66 115.9(9) . .
C61 C66 C65 123.7(10) . .
C61 C66 F32 116.3(9) . .
C65 C66 F32 119.9(9) . .
C69 C67 C68 118.1(10) . .
C69 C67 C64 122.5(10) . .
C68 C67 C64 119.3(9) . .
C67 C68 C1Y 123.1(10) . .
C67 C69 C67 122.2(14) . 10
C68 C1Y C68 115.3(13) 10 .
C68 C1Y C2Y 122.1(7) 10 .
C68 C1Y C2Y 122.1(7) . .
C3Y C2Y C3Y 86.6(17) . 10
C3Y C2Y C1Y 123.8(12) . .
C3Y C2Y C1Y 123.8(12) 10 .
C3Y C2Y C3YB 119.1(16) . 10
C3Y C2Y C3YB 54.6(9) 10 10
C1Y C2Y C3YB 116.9(10) . 10
C3Y C2Y C3YB 54.6(9) . .
C3Y C2Y C3YB 119.1(16) 10 .
C1Y C2Y C3YB 116.9(10) . .
C3YB C2Y C3YB 102.2(14) 10 .
C2Y C3Y C3YB 77.2(14) . .
C2Y C3Y F3Y 120.4(16) . .
C3YB C3Y F3Y 108.6(14) . .
C2Y C3Y C4Y 124.2(19) . .
C3YB C3Y C4Y 87.7(15) . .
F3Y C3Y C4Y 115.3(17) . .
C2Y C3Y C3Y 46.7(9) . 10
C3YB C3Y C3Y 107.7(11) . 10
F3Y C3Y C3Y 135.6(7) . 10
C4Y C3Y C3Y 90.7(10) . 10
C2Y C3Y C4YB 103.7(14) . .
C3YB C3Y C4YB 45.9(11) . .
F3Y C3Y C4YB 122.8(12) . .
C4Y C3Y C4YB 41.8(9) . .
C3Y C3Y C4YB 100.9(7) 10 .
C5Y C4Y C4YB 74.1(14) . .
C5Y C4Y F4Y 119.2(16) . .
C4YB C4Y F4Y 106.6(15) . .
C5Y C4Y C3Y 123.7(18) . .
C4YB C4Y C3Y 90.1(15) . .
F4Y C4Y C3Y 117.1(16) . .
C5Y C4Y C4Y 47.5(9) . 10
C4YB C4Y C4Y 105.6(12) . 10
F4Y C4Y C4Y 137.8(8) . 10
C3Y C4Y C4Y 89.3(10) . 10
C5Y C4Y C3YB 103.5(14) . .
C4YB C4Y C3YB 46.6(12) . .
F4Y C4Y C3YB 120.4(13) . .
C3Y C4Y C3YB 43.6(9) . .
C4Y C4Y C3YB 101.5(8) 10 .
C4Y C5Y C4Y 85.1(18) 10 .
C4Y C5Y C6Y 126.6(12) 10 .
C4Y C5Y C6Y 126.6(12) . .
C4Y C5Y C4YB 117.8(15) 10 .
C4Y C5Y C4YB 54.1(10) . .
C6Y C5Y C4YB 115.6(10) . .
C4Y C5Y C4YB 54.1(10) 10 10
C4Y C5Y C4YB 117.8(15) . 10
C6Y C5Y C4YB 115.6(10) . 10
C4YB C5Y C4YB 102.4(15) . 10
C7Y C6Y C7Y 103(2) . 10
C7Y C6Y C5Y 126.3(12) . .
C7Y C6Y C5Y 126.3(12) 10 .
C7Y C6Y C7YB 114.4(14) . 10
C7Y C6Y C7YB 26.2(8) 10 10
C5Y C6Y C7YB 119.1(10) . 10
C7Y C6Y C7YB 26.2(8) . .
C7Y C6Y C7YB 114.4(14) 10 .
C5Y C6Y C7YB 119.1(10) . .
C7YB C6Y C7YB 113.3(18) 10 .
C7YB C7Y C6Y 103(3) . .
C7YB C7Y C8Y 83(3) . .
C6Y C7Y C8Y 133(2) . .
C7YB C7Y F7Y 87(3) . .
C6Y C7Y F7Y 114.9(18) . .
C8Y C7Y F7Y 112.0(17) . .
C7YB C7Y C8YB 63(3) . .
C6Y C7Y C8YB 123.6(19) . .
C8Y C7Y C8YB 23.2(10) . .
F7Y C7Y C8YB 117.6(17) . .
C7YB C7Y F7YB 35(3) . .
C6Y C7Y F7YB 110.2(13) . .
C8Y C7Y F7YB 100.6(13) . .
F7Y C7Y F7YB 52.3(8) . .
C8YB C7Y F7YB 87.2(12) . .
C7YB C7Y C7Y 117(3) . 10
C6Y C7Y C7Y 38.3(11) . 10
C8Y C7Y C7Y 97.4(13) . 10
F7Y C7Y C7Y 144.5(9) . 10
C8YB C7Y C7Y 97.2(12) . 10
F7YB C7Y C7Y 142.5(7) . 10
C8YB C8Y F8Y 105(4) . .
C8YB C8Y C9Y 79(4) . .
F8Y C8Y C9Y 124(2) . .
C8YB C8Y C7Y 90(4) . .
F8Y C8Y C7Y 121(2) . .
C9Y C8Y C7Y 114(2) . .
C8YB C8Y C7YB 65(4) . .
F8Y C8Y C7YB 114.0(18) . .
C9Y C8Y C7YB 117.5(18) . .
C7Y C8Y C7YB 27.6(9) . .
C8YB C8Y F8YB 54(4) . .
F8Y C8Y F8YB 51.9(10) . .
C9Y C8Y F8YB 104.3(14) . .
C7Y C8Y F8YB 119.8(14) . .
C7YB C8Y F8YB 93.8(12) . .
C8Y C9Y C8Y 111(2) 10 .
C8Y C9Y C8YB 25.0(9) 10 10
C8Y C9Y C8YB 117.5(13) . 10
C8Y C9Y C8YB 117.5(13) 10 .
C8Y C9Y C8YB 24.9(9) . .
C8YB C9Y C8YB 112(2) 10 .
C8Y C9Y C10Y 121.2(12) 10 .
C8Y C9Y C10Y 121.2(12) . .
C8YB C9Y C10Y 121.3(11) 10 .
C8YB C9Y C10Y 121.3(11) . .
C11Y C10Y C11Y 101.7(13) 10 .
C11Y C10Y C9Y 129.1(7) 10 .
C11Y C10Y C9Y 129.1(7) . .
C3Y F3Y F3XB 125.6(10) . .
F4XB F4Y C4Y 128.3(12) . .
C7Y F7Y F7YB 77.8(8) . .
C7Y F7Y C7YB 26.8(9) . .
F7YB F7Y C7YB 51.1(8) . .
C7Y F7Y F4YB 127.3(11) . .
F7YB F7Y F4YB 113.4(9) . .
C7YB F7Y F4YB 134.1(11) . .
C8Y F8Y F8YB 78.7(11) . .
C8Y F8Y C8YB 21.8(12) . .
F8YB F8Y C8YB 57.0(9) . .
F3YB C3YB C3Y 127.5(16) . .
F3YB C3YB C4YB 122.6(17) . .
C3Y C3YB C4YB 91.1(16) . .
F3YB C3YB C2Y 121.9(16) . .
C3Y C3YB C2Y 48.2(11) . .
C4YB C3YB C2Y 115.4(16) . .
F3YB C3YB C4Y 143.2(13) . .
C3Y C3YB C4Y 48.8(11) . .
C4YB C3YB C4Y 42.4(10) . .
C2Y C3YB C4Y 83.7(11) . .
C4Y C4YB F4YB 130.8(17) . .
C4Y C4YB C3YB 91.1(16) . .
F4YB C4YB C3YB 115.1(17) . .
C4Y C4YB C5Y 51.9(12) . .
F4YB C4YB C5Y 125.7(15) . .
C3YB C4YB C5Y 119.2(16) . .
C4Y C4YB C3Y 48.1(12) . .
F4YB C4YB C3Y 141.0(14) . .
C3YB C4YB C3Y 43.0(10) . .
C5Y C4YB C3Y 85.7(11) . .
C4YB F4YB F7Y 104.8(11) . .
C7Y C7YB F7YB 128(3) . .
C7Y C7YB C8YB 90(3) . .
F7YB C7YB C8YB 121.0(18) . .
C7Y C7YB C8Y 69(3) . .
F7YB C7YB C8Y 125.9(17) . .
C8YB C7YB C8Y 23.8(11) . .
C7Y C7YB F7Y 67(3) . .
F7YB C7YB F7Y 61.4(10) . .
C8YB C7YB F7Y 120.8(13) . .
C8Y C7YB F7Y 100.9(12) . .
C7Y C7YB C6Y 51(3) . .
F7YB C7YB C6Y 124.6(17) . .
C8YB C7YB C6Y 114.3(18) . .
C8Y C7YB C6Y 105.7(15) . .
F7Y C7YB C6Y 93.0(11) . .
C8Y C8YB C7YB 91(4) . .
C8Y C8YB F8YB 106(4) . .
C7YB C8YB F8YB 113.9(18) . .
C8Y C8YB C9Y 76(4) . .
C7YB C8YB C9Y 126(2) . .
F8YB C8YB C9Y 119.6(18) . .
C8Y C8YB C7Y 67(4) . .
C7YB C8YB C7Y 27.1(10) . .
F8YB C8YB C7Y 130.6(18) . .
C9Y C8YB C7Y 106.2(17) . .
C8Y C8YB F8Y 53(4) . .
C7YB C8YB F8Y 106.1(14) . .
F8YB C8YB F8Y 53.4(9) . .
C9Y C8YB F8Y 106.0(13) . .
C7Y C8YB F8Y 98.8(14) . .
C7YB F7YB F7Y 67.4(9) . .
C7YB F7YB C7Y 17.7(11) . .
F7Y F7YB C7Y 49.9(8) . .
F8Y F8YB C8YB 69.6(9) . .
F8Y F8YB C8Y 49.4(8) . .
C8YB F8YB C8Y 20.3(10) . .
N1Y C11Y C10Y 110.9(10) . .
C11Y N1Y N1Y 108.3(6) . 10
N9 C70 C71 109.4(9) . .
C72 C71 C70 104.6(9) . .
C72 C71 C73 128.5(9) . .
C70 C71 C73 126.9(9) . .
N10 C72 C71 109.1(10) . .
C75 C74 F39 118.6(9) . .
C75 C74 C73 123.0(9) . .
F39 C74 C73 118.0(8) . .
C78 C73 C74 112.4(9) . .
C78 C73 C71 123.5(9) . .
C74 C73 C71 123.8(9) . .
C73 C78 C77 125.0(9) . .
C73 C78 F37 119.2(8) . .
C77 C78 F37 115.7(8) . .
C76 C77 F38 120.3(8) . .
C76 C77 C78 121.7(9) . .
F38 C77 C78 117.9(8) . .
C77 C76 C75 114.5(8) . .
C77 C76 C79 122.4(8) . .
C75 C76 C79 122.9(8) . .
C74 C75 F40 117.6(8) . .
C74 C75 C76 122.8(9) . .
F40 C75 C76 119.4(8) . .
C79 C80 F41 123.7(8) . .
C79 C80 C81 121.6(9) . .
F41 C80 C81 114.5(8) . .
F42 C81 C82 123.8(8) . .
F42 C81 C80 116.3(8) . .
C82 C81 C80 119.9(9) . .
C81 C82 C83 117.0(8) . .
C81 C82 C85 121.1(9) . .
C83 C82 C85 121.8(8) . .
F44 C83 C84 118.3(9) . .
F44 C83 C82 119.3(8) . .
C84 C83 C82 122.3(9) . .
F43 C84 C83 117.7(8) . .
F43 C84 C79 118.8(8) . .
C83 C84 C79 123.5(10) . .
C80 C79 C84 115.7(9) . .
C80 C79 C76 121.7(8) . .
C84 C79 C76 122.6(9) . .
C85 C86 C1X 123.8(8) . .
C85 C87 C85 121.8(11) 10 .
C86 C85 C87 117.4(8) . .
C86 C85 C82 125.4(8) . .
C87 C85 C82 117.1(8) . .
C86 C1X C86 115.3(11) 10 .
C86 C1X C2X 122.1(6) 10 .
C86 C1X C2X 122.1(6) . .
C3X C2X C3X 86.6(14) 10 .
C3X C2X C3XB 56.3(8) 10 10
C3X C2X C3XB 113.8(13) . 10
C3X C2X C3XB 113.8(13) 10 .
C3X C2X C3XB 56.3(8) . .
C3XB C2X C3XB 88.8(14) 10 .
C3X C2X C1X 125.1(9) 10 .
C3X C2X C1X 125.1(9) . .
C3XB C2X C1X 121.0(10) 10 .
C3XB C2X C1X 121.0(10) . .
C3XB C3X F3X 117.7(13) . .
C3XB C3X C2X 64.9(11) . .
F3X C3X C2X 121.3(13) . .
C3XB C3X C4X 88.8(14) . .
F3X C3X C4X 116.8(13) . .
C2X C3X C4X 121.9(15) . .
C3XB C3X C3X 93.2(9) . 10
F3X C3X C3X 139.0(7) . 10
C2X C3X C3X 46.7(7) . 10
C4X C3X C3X 88.2(9) . 10
C3XB C3X C4XB 45.9(11) . .
F3X C3X C4XB 126.8(11) . .
C2X C3X C4XB 97.4(11) . .
C4X C3X C4XB 43.0(9) . .
C3X C3X C4XB 93.9(7) 10 .
C5X C4X C4XB 66.1(12) . .
C5X C4X F4X 117.7(13) . .
C4XB C4X F4X 115.2(15) . .
C5X C4X C3X 125.0(16) . .
C4XB C4X C3X 90.7(14) . .
F4X C4X C3X 117.3(13) . .
C5X C4X C4X 47.6(8) . 10
C4XB C4X C4X 97.7(11) . 10
F4X C4X C4X 134.2(8) . 10
C3X C4X C4X 91.8(9) . 10
C5X C4X C3XB 95.8(12) . .
C4XB C4X C3XB 47.1(11) . .
F4X C4X C3XB 132.1(12) . .
C3X C4X C3XB 43.8(9) . .
C4X C4X C3XB 93.6(7) 10 .
C4X C5X C4X 84.9(16) . 10
C4X C5X C4XB 117.1(14) . 10
C4X C5X C4XB 57.3(10) 10 10
C4X C5X C4XB 57.3(10) . .
C4X C5X C4XB 117.1(14) 10 .
C4XB C5X C4XB 95.2(16) 10 .
C4X C5X C6X 122.0(11) . .
C4X C5X C6X 122.0(11) 10 .
C4XB C5X C6X 120.6(10) 10 .
C4XB C5X C6X 120.6(10) . .
C7XB C6X C7XB 103(2) 10 .
C7XB C6X C5X 124.9(12) 10 .
C7XB C6X C5X 124.9(12) . .
C7XB C6X C7X 113.4(13) 10 .
C7XB C6X C7X 27.1(8) . .
C5X C6X C7X 121.7(9) . .
C7XB C6X C7X 27.1(8) 10 10
C7XB C6X C7X 113.4(13) . 10
C5X C6X C7X 121.6(9) . 10
C7X C6X C7X 111.0(17) . 10
C7XB C7X C8X 91(3) . .
C7XB C7X F7X 115(3) . .
C8X C7X F7X 119.1(15) . .
C7XB C7X C6X 66(3) . .
C8X C7X C6X 121.3(17) . .
F7X C7X C6X 119.6(14) . .
C7XB C7X F7XB 59(3) . .
C8X C7X F7XB 113.4(12) . .
F7X C7X F7XB 57.1(9) . .
C6X C7X F7XB 99.1(10) . .
C7XB C7X C8XB 65(3) . .
C8X C7X C8XB 25.6(12) . .
F7X C7X C8XB 130.1(15) . .
C6X C7X C8XB 106.1(14) . .
F7XB C7X C8XB 98.7(12) . .
C8XB C8X C7X 98(3) . .
C8XB C8X F8X 114(4) . .
C7X C8X F8X 115.2(15) . .
C8XB C8X C9X 60(3) . .
C7X C8X C9X 123.9(18) . .
F8X C8X C9X 120.9(14) . .
C8XB C8X C7XB 72(3) . .
C7X C8X C7XB 26.7(10) . .
F8X C8X C7XB 125.0(16) . .
C9X C8X C7XB 108.8(15) . .
C8XB C8X F8XB 57(3) . .
C7X C8X F8XB 116.8(13) . .
F8X C8X F8XB 56.6(9) . .
C9X C8X F8XB 94.6(11) . .
C7XB C8X F8XB 99.8(14) . .
C8XB C9X C8XB 103(2) . 10
C8XB C9X C8X 27.7(11) . .
C8XB C9X C8X 112.5(14) 10 .
C8XB C9X C8X 112.5(14) . 10
C8XB C9X C8X 27.7(11) 10 10
C8X C9X C8X 108.5(18) . 10
C8XB C9X C10X 123.3(13) . .
C8XB C9X C10X 123.3(13) 10 .
C8X C9X C10X 123.8(9) . .
C8X C9X C10X 123.8(9) 10 .
C11X C10X C11X 104.8(13) 10 .
C11X C10X C9X 127.5(7) 10 .
C11X C10X C9X 127.6(7) . .
F7XB F7X C7X 65.2(8) . .
F7XB F7X C7XB 46.1(8) . .
C7X F7X C7XB 19.2(9) . .
F8XB F8X C8X 64.8(9) . .
F8XB F8X C8XB 45.0(8) . .
C8X F8X C8XB 20.0(10) . .
C3X C3XB F3XB 122.9(14) . .
C3X C3XB C4XB 91.2(15) . .
F3XB C3XB C4XB 117.4(16) . .
C3X C3XB C2X 58.8(10) . .
F3XB C3XB C2X 118.0(15) . .
C4XB C3XB C2X 124.6(16) . .
C3X C3XB C4X 47.4(9) . .
F3XB C3XB C4X 138.8(12) . .
C4XB C3XB C4X 44.0(10) . .
C2X C3XB C4X 91.3(11) . .
C3X C3XB C3XB 86.8(9) . 10
F3XB C3XB C3XB 134.7(7) . 10
C4XB C3XB C3XB 92.4(10) . 10
C2X C3XB C3XB 45.6(7) . 10
C4X C3XB C3XB 86.4(7) . 10
F4XB C4XB C4X 128.5(17) . .
F4XB C4XB C3XB 117.4(17) . .
C4X C4XB C3XB 88.9(15) . .
F4XB C4XB C5X 125.0(17) . .
C4X C4XB C5X 56.6(10) . .
C3XB C4XB C5X 117.4(16) . .
F4XB C4XB C3X 136.1(14) . .
C4X C4XB C3X 46.3(9) . .
C3XB C4XB C3X 42.8(9) . .
C5X C4XB C3X 89.7(11) . .
C3XB F3XB F3Y 114.1(9) . .
C4XB F4XB F4Y 117.1(11) . .
C7X C7XB F7XB 96(3) . .
C7X C7XB C6X 87(3) . .
F7XB C7XB C6X 118.7(19) . .
C7X C7XB C8XB 90(3) . .
F7XB C7XB C8XB 118.4(19) . .
C6X C7XB C8XB 123(2) . .
C7X C7XB C8X 62(3) . .
F7XB C7XB C8X 116.8(17) . .
C6X C7XB C8X 118.4(18) . .
C8XB C7XB C8X 27.1(10) . .
C7X C7XB F7X 45(3) . .
F7XB C7XB F7X 51.0(9) . .
C6X C7XB F7X 103.9(12) . .
C8XB C7XB F7X 113.4(13) . .
C8X C7XB F7X 91.1(11) . .
C8X C8XB C9X 93(3) . .
C8X C8XB F8XB 96(3) . .
C9X C8XB F8XB 118(2) . .
C8X C8XB C7XB 81(3) . .
C9X C8XB C7XB 126(2) . .
F8XB C8XB C7XB 116(2) . .
C8X C8XB C7X 56(3) . .
C9X C8XB C7X 119.7(18) . .
F8XB C8XB C7X 115.5(18) . .
C7XB C8XB C7X 25.2(9) . .
C8X C8XB F8X 46(3) . .
C9X C8XB F8X 108.4(15) . .
F8XB C8XB F8X 50.3(9) . .
C7XB C8XB F8X 105.2(14) . .
C7X C8XB F8X 86.3(11) . .
C8X C8XB C8XB 107(3) . 10
C9X C8XB C8XB 38.6(12) . 10
F8XB C8XB C8XB 146.3(11) . 10
C7XB C8XB C8XB 92.0(13) . 10
C7X C8XB C8XB 97.8(11) . 10
F8X C8XB C8XB 143.1(8) . 10
C7XB F7XB F7X 83.0(10) . .
C7XB F7XB C7X 25.4(9) . .
F7X F7XB C7X 57.7(9) . .
C8XB F8XB F8X 84.7(11) . .
C8XB F8XB C8X 26.2(11) . .
F8X F8XB C8X 58.6(9) . .
N1X C11X C10X 108.0(11) . .
C11X N1X N1X 109.6(6) . 10
C9 C8 F2 118.4(8) . .
C9 C8 C7 122.9(8) . .
F2 C8 C7 118.6(8) . .
C8 C9 F1 120.8(8) . .
C8 C9 C4 122.1(8) . .
F1 C9 C4 117.0(8) . .
C14 C13 C12 116.0(9) . .
C14 C13 C16 122.9(9) . .
C12 C13 C16 121.1(9) . .
C21 C16 C17 119.6(9) . .
C21 C16 C13 118.8(8) . .
C17 C16 C13 121.3(8) . .
C19 C18 C17 117.2(8) . .
C19 C18 C37 121.1(9) . .
C17 C18 C37 121.6(8) . .
F14 C30 C31 122.2(8) . .
F14 C30 C29 115.6(8) . .
C31 C30 C29 122.1(9) . .
C3 N1 N2 106.0(8) . .
N1 N2 C1 112.2(8) . .
C35 N3 N4 110.4(8) . .
C36 N4 N3 106.9(8) . .
N6 N5 C50 109.1(8) . .
C51 N6 N5 110.5(8) . .
C52 N7 N8 111.9(8) . .
C54 N8 N7 104.0(9) . .
C70 N9 N10 109.0(8) . .
C72 N10 N9 107.8(8) . .

loop_
_geom_bond_atom_site_label_1
_geom_bond_atom_site_label_2
_geom_bond_distance
_geom_bond_site_symmetry_2
C12 F6 1.348(10) .
C12 C13 1.367(12) .
C12 C11 1.397(12) .
C11 C10 1.342(11) .
C11 F5 1.374(10) .
C10 C15 1.403(12) .
C10 C7 1.479(12) .
C7 C6 1.346(12) .
C7 C8 1.423(12) .
C6 C5 1.332(12) .
C6 F3 1.377(10) .
C5 F4 1.388(10) .
C5 C4 1.394(12) .
C4 C9 1.441(11) .
C4 C2 1.489(12) .
C2 C3 1.388(13) .
C2 C1 1.415(13) .
C1 N2 1.365(11) .
C3 N1 1.323(12) .
C14 C15 1.341(12) .
C14 F8 1.355(10) .
C14 C13 1.357(12) .
C15 F7 1.340(10) .
C17 C16 1.392(12) .
C17 C18 1.405(13) .
C19 C18 1.366(12) .
C19 C20 1.385(12) .
C20 C21 1.380(12) .
C20 C22 1.532(12) .
C21 C16 1.365(12) .
C22 C23 1.363(13) .
C22 C27 1.438(13) .
C23 C24 1.377(13) .
C23 F11 1.389(11) .
C24 C25 1.347(13) .
C24 F12 1.366(11) .
C25 C26 1.380(12) .
C25 C28 1.540(13) .
C26 F10 1.322(10) .
C26 C27 1.372(12) .
C27 F9 1.339(10) .
C28 C29 1.342(12) .
C28 C33 1.383(12) .
C29 F13 1.372(10) .
C29 C30 1.417(13) .
C31 C32 1.372(12) .
C31 C30 1.385(12) .
C31 C34 1.496(13) .
C32 F16 1.336(10) .
C32 C33 1.362(13) .
C33 F15 1.372(10) .
C34 C35 1.393(12) .
C34 C36 1.396(13) .
C35 N3 1.326(12) .
C36 N4 1.274(12) .
C37 C42 1.365(12) .
C37 C38 1.383(13) .
C37 C18 1.475(12) .
C38 F19 1.372(11) .
C38 C39 1.393(13) .
C39 C40 1.311(12) .
C39 F20 1.381(10) .
C40 C41 1.389(13) .
C40 C43 1.490(13) .
C41 F17 1.347(11) .
C41 C42 1.366(12) .
C42 F18 1.380(10) .
C43 C44 1.365(12) .
C43 C48 1.410(13) .
C44 F23 1.345(10) .
C44 C45 1.381(13) .
C45 F24 1.338(10) .
C45 C46 1.398(13) .
C46 C47 1.354(12) .
C46 C49 1.488(13) .
C47 F21 1.285(10) .
C47 C48 1.450(13) .
C48 F22 1.285(10) .
C49 C51 1.403(13) .
C49 C50 1.417(13) .
C50 N5 1.346(13) .
C51 N6 1.314(11) .
C52 N7 1.381(12) .
C52 C53 1.392(13) .
C53 C54 1.419(14) .
C53 C60 1.464(14) .
C54 N8 1.309(12) .
C55 C56 1.300(13) .
C55 F25 1.352(10) .
C55 C60 1.423(13) .
C56 F26 1.378(10) .
C56 C57 1.390(13) .
C57 C58 1.357(12) .
C57 C61 1.499(13) .
C58 C59 1.339(13) .
C58 F28 1.382(10) .
C59 F27 1.362(11) .
C59 C60 1.392(12) .
C61 C66 1.344(13) .
C61 C62 1.432(14) .
C62 C63 1.306(13) .
C62 F29 1.395(11) .
C63 C64 1.360(13) .
C63 F30 1.372(11) .
C64 C65 1.355(14) .
C64 C67 1.516(13) .
C65 F31 1.370(10) .
C65 C66 1.381(13) .
C66 F32 1.383(11) .
C67 C69 1.362(11) .
C67 C68 1.386(13) .
C68 C1Y 1.388(12) .
C69 C67 1.362(11) 10
C1Y C68 1.388(12) 10
C1Y C2Y 1.538(19) .
C2Y C3Y 1.21(2) .
C2Y C3Y 1.21(2) 10
C2Y C3YB 1.58(2) 10
C2Y C3YB 1.58(2) .
C3Y C3YB 1.32(2) .
C3Y F3Y 1.36(2) .
C3Y C4Y 1.44(2) .
C3Y C3Y 1.66(3) 10
C3Y C4YB 1.94(2) .
C4Y C5Y 1.253(19) .
C4Y C4YB 1.29(2) .
C4Y F4Y 1.32(2) .
C4Y C4Y 1.69(4) 10
C4Y C3YB 1.91(3) .
C5Y C4Y 1.253(19) 10
C5Y C6Y 1.487(18) .
C5Y C4YB 1.53(2) .
C5Y C4YB 1.53(2) 10
C6Y C7Y 1.23(2) .
C6Y C7Y 1.23(2) 10
C6Y C7YB 1.53(2) 10
C6Y C7YB 1.53(2) .
C7Y C7YB 0.69(2) .
C7Y C8Y 1.40(3) .
C7Y F7Y 1.41(2) .
C7Y C8YB 1.52(3) .
C7Y F7YB 1.803(19) .
C7Y C7Y 1.92(4) 10
C8Y C8YB 0.60(2) .
C8Y F8Y 1.29(2) .
C8Y C9Y 1.38(2) .
C8Y C7YB 1.49(3) .
C8Y F8YB 1.66(2) .
C9Y C8Y 1.38(2) 10
C9Y C8YB 1.39(2) 10
C9Y C8YB 1.39(2) .
C9Y C10Y 1.484(19) .
C10Y C11Y 1.394(13) 10
C10Y C11Y 1.394(13) .
F3Y F3XB 1.518(14) .
F4Y F4XB 1.277(13) .
F7Y F7YB 1.459(15) .
F7Y C7YB 1.53(2) .
F7Y F4YB 1.673(15) .
F8Y F8YB 1.332(14) .
F8Y C8YB 1.56(2) .
C3YB F3YB 1.32(2) .
C3YB C4YB 1.39(3) .
C4YB F4YB 1.33(2) .
C7YB F7YB 1.29(2) .
C7YB C8YB 1.35(3) .
C8YB F8YB 1.39(2) .
C11Y N1Y 1.311(12) .
N1Y N1Y 1.340(17) 10
C70 N9 1.291(11) .
C70 C71 1.422(13) .
C71 C72 1.362(13) .
C71 C73 1.478(13) .
C72 N10 1.351(12) .
C74 C75 1.322(12) .
C74 F39 1.362(10) .
C74 C73 1.422(13) .
C73 C78 1.336(13) .
C78 C77 1.394(12) .
C78 F37 1.394(10) .
C77 C76 1.337(12) .
C77 F38 1.371(10) .
C76 C75 1.405(12) .
C76 C79 1.464(12) .
C75 F40 1.350(10) .
C80 C79 1.363(12) .
C80 F41 1.366(11) .
C80 C81 1.488(13) .
C81 F42 1.333(10) .
C81 C82 1.373(13) .
C82 C83 1.388(12) .
C82 C85 1.465(12) .
C83 F44 1.335(10) .
C83 C84 1.375(12) .
C84 F43 1.335(10) .
C84 C79 1.395(13) .
C86 C85 1.346(11) .
C86 C1X 1.400(10) .
C87 C85 1.393(10) 10
C87 C85 1.393(10) .
C1X C86 1.400(10) 10
C1X C2X 1.507(14) .
C2X C3X 1.350(15) 10
C2X C3X 1.350(15) .
C2X C3XB 1.43(2) 10
C2X C3XB 1.43(2) .
C3X C3XB 1.31(2) .
C3X F3X 1.325(18) .
C3X C4X 1.396(17) .
C3X C3X 1.85(3) 10
C3X C4XB 1.93(2) .
C4X C5X 1.307(15) .
C4X C4XB 1.32(2) .
C4X F4X 1.336(19) .
C4X C4X 1.76(3) 10
C4X C3XB 1.90(2) .
C5X C4X 1.307(15) 10
C5X C4XB 1.43(2) 10
C5X C4XB 1.43(2) .
C5X C6X 1.464(15) .
C6X C7XB 1.34(2) 10
C6X C7XB 1.34(2) .
C6X C7X 1.466(17) .
C6X C7X 1.466(17) 10
C7X C7XB 0.67(2) .
C7X C8X 1.316(18) .
C7X F7X 1.44(2) .
C7X F7XB 1.55(2) .
C7X C8XB 1.57(3) .
C8X C8XB 0.69(2) .
C8X F8X 1.45(2) .
C8X C9X 1.473(17) .
C8X C7XB 1.48(3) .
C8X F8XB 1.54(2) .
C9X C8XB 1.27(2) .
C9X C8XB 1.27(2) 10
C9X C8X 1.473(17) 10
C9X C10X 1.499(15) .
C10X C11X 1.395(12) 10
C10X C11X 1.395(12) .
F7X F7XB 1.435(15) .
F7X C7XB 1.83(2) .
F8X F8XB 1.420(15) .
F8X C8XB 1.84(2) .
C3XB F3XB 1.36(2) .
C3XB C4XB 1.39(3) .
C3XB C3XB 2.00(3) 10
C4XB F4XB 1.27(2) .
C7XB F7XB 1.33(2) .
C7XB C8XB 1.43(3) .
C8XB F8XB 1.31(2) .
C8XB C8XB 1.99(5) 10
C11X N1X 1.300(12) .
N1X N1X 1.340(17) 10
F1 C9 1.331(10) .
F2 C8 1.328(10) .
C8 C9 1.316(12) .
C13 C16 1.502(12) .
F14 C30 1.348(10) .
N1 N2 1.326(10) .
N3 N4 1.400(11) .
N5 N6 1.316(11) .
N7 N8 1.412(11) .
N9 N10 1.369(11) .
